data_7243823
loop_
_publ_author_name
'Mila\<sinovi\'c, Valentina'
'Mol\<canov, Kre\<simir'

_publ_section_title
;
 Novel co-crystals with \p-hole interactions between iodide anions and
 quinoid rings involving charge transfer
;
_journal_issue 46
_journal_name_full CrystEngComm
_journal_page_first 8209
_journal_page_last 8214
_journal_paper_doi 10.1039/D1CE01156A
_journal_volume 23
_journal_year 2021
_chemical_formula_moiety 'C15 H14 Br2 Cl2 I2 N2 O1'
_chemical_formula_sum 'C15 H14 Br2 Cl2 I2 N2 O'
_chemical_formula_weight 722.8
_space_group_IT_number 14
_space_group_name_Hall '-P 2yab'
_space_group_name_H-M_alt 'P 1 21/a 1'
_symmetry_cell_setting monoclinic
_symmetry_space_group_name_Hall '-P 2yab'
_symmetry_space_group_name_H-M 'P 1 21/a 1'
_atom_sites_solution_hydrogens geom
_atom_sites_solution_primary direct
_atom_sites_solution_secondary difmap
_audit_creation_date 2017-01-24T11:42:53-00:00
_audit_creation_method 'WinGX routine CIF_UPDATE'
_audit_update_record
;
2021-08-26 deposited with the CCDC.	2021-10-28 downloaded from the CCDC.
;
_cell_angle_alpha 90
_cell_angle_beta 110.729(2)
_cell_angle_gamma 90
_cell_formula_units_Z 4
_cell_length_a 10.9816(2)
_cell_length_b 15.6952(2)
_cell_length_c 13.8514(2)
_cell_measurement_reflns_used 7680
_cell_measurement_temperature 293(2)
_cell_measurement_theta_max 75.8055
_cell_measurement_theta_min 3.4088
_cell_volume 2232.86(7)
_computing_cell_refinement
;
        CrysAlisPro, Agilent Technologies,
        Version 1.171.36.20 (release 27-06-2012 CrysAlis171 .NET)
        (compiled Jul 11 2012,15:38:31)
;
_computing_data_collection
;
        CrysAlisPro, Agilent Technologies,
        Version 1.171.36.20 (release 27-06-2012 CrysAlis171 .NET)
        (compiled Jul 11 2012,15:38:31)
;
_computing_data_reduction
;
        CrysAlisPro, Agilent Technologies,
        Version 1.171.36.20 (release 27-06-2012 CrysAlis171 .NET)
        (compiled Jul 11 2012,15:38:31)
;
_computing_molecular_graphics 'Ortep-3 for Windows (Farrugia, 1997)'
_computing_publication_material 'WinGX publication routines (Farrugia, 1999)'
_computing_structure_refinement 'SHELXL-97 (Sheldrick, 1997)'
_computing_structure_solution 'SHELXS-97 (Sheldrick, 1997)'
_diffrn_ambient_temperature 293(2)
_diffrn_detector_area_resol_mean 10.4323
_diffrn_measured_fraction_theta_full 0.988
_diffrn_measured_fraction_theta_max 0.988
_diffrn_measurement_device_type 'Xcalibur, Ruby, Nova'
_diffrn_measurement_method '\w scans'
_diffrn_radiation_monochromator graphite
_diffrn_radiation_type CuK\a
_diffrn_radiation_wavelength 1.54179
_diffrn_reflns_av_R_equivalents 0.0306
_diffrn_reflns_av_unetI/netI 0.0334
_diffrn_reflns_limit_h_max 13
_diffrn_reflns_limit_h_min -11
_diffrn_reflns_limit_k_max 17
_diffrn_reflns_limit_k_min -19
_diffrn_reflns_limit_l_max 17
_diffrn_reflns_limit_l_min -15
_diffrn_reflns_number 11894
_diffrn_reflns_theta_full 75.99
_diffrn_reflns_theta_max 75.99
_diffrn_reflns_theta_min 3.41
_exptl_absorpt_coefficient_mu 28.571
_exptl_absorpt_correction_T_max 1
_exptl_absorpt_correction_T_min 0.3367
_exptl_absorpt_correction_type multi-scan
_exptl_absorpt_process_details
;
        CrysAlisPro, Agilent Technologies,
        Version 1.171.36.20 (release 27-06-2012 CrysAlis171 .NET)
        (compiled Jul 11 2012,15:38:31)
        Empirical absorption correction using spherical harmonics,
 implemented in SCALE3 ABSPACK scaling algorithm.
;
_exptl_crystal_colour black
_exptl_crystal_density_diffrn 2.15
_exptl_crystal_density_method 'not measured'
_exptl_crystal_description prism
_exptl_crystal_F_000 1344
_exptl_crystal_size_max 0.15
_exptl_crystal_size_mid 0.15
_exptl_crystal_size_min 0.15
_refine_diff_density_max 2.611
_refine_diff_density_min -1.704
_refine_diff_density_rms 0.187
_refine_ls_extinction_method none
_refine_ls_goodness_of_fit_ref 1.048
_refine_ls_hydrogen_treatment constr
_refine_ls_matrix_type full
_refine_ls_number_parameters 217
_refine_ls_number_reflns 4599
_refine_ls_number_restraints 0
_refine_ls_restrained_S_all 1.048
_refine_ls_R_factor_all 0.0537
_refine_ls_R_factor_gt 0.0522
_refine_ls_shift/su_max 0.001
_refine_ls_shift/su_mean 0
_refine_ls_structure_factor_coef Fsqd
_refine_ls_weighting_details 'calc w=1/[\s^2^(Fo^2^)+(0.1109P)^2^+3.4474P] where P=(Fo^2^+2Fc^2^)/3'
_refine_ls_weighting_scheme calc
_refine_ls_wR_factor_ref 0.1591
_reflns_number_gt 4397
_reflns_number_total 4599
_reflns_threshold_expression >2sigma(I)
_cod_data_source_file d1ce01156a3.cif
_cod_data_source_block br4q_3clpy
_cod_depositor_comments 'Adding full bibliography for 7243821--7243826.cif.'
_cod_original_cell_volume 2232.86(6)
_cod_database_code 7243823

loop_
_symmetry_equiv_pos_as_xyz
'x, y, z'
'-x+1/2, y+1/2, -z'
'-x, -y, -z'
'x-1/2, -y-1/2, z'

loop_
_atom_site_label
_atom_site_fract_x
_atom_site_fract_y
_atom_site_fract_z
_atom_site_U_iso_or_equiv
_atom_site_adp_type
_atom_site_calc_flag
_atom_site_refinement_flags
_atom_site_occupancy
_atom_site_disorder_assembly
_atom_site_disorder_group
_atom_site_type_symbol
I1 0.81201(4) 0.58271(3) 0.00312(4) 0.06147(18) Uani d . 1 . . I
I2 0.74390(4) 0.81841(3) 0.51248(3) 0.06232(18) Uani d . 1 . . I
Br1 0.91241(6) 0.79576(4) 0.00253(5) 0.05096(19) Uani d . 1 . . Br
Br2 0.84046(6) 0.90769(4) -0.23154(5) 0.04583(18) Uani d . 1 . . Br
O1 1.0663(6) 0.9122(3) 0.1749(4) 0.0612(12) Uani d . 1 . . O
C1 1.0337(5) 0.9527(4) 0.0941(4) 0.0430(11) Uani d . 1 . . C
C2 0.9594(5) 0.9127(4) -0.0064(5) 0.0436(11) Uani d . 1 . . C
C3 0.9287(5) 0.9560(4) -0.0943(5) 0.0433(11) Uani d . 1 . . C
Cl1 0.6100(3) 0.03181(16) 0.4009(2) 0.0981(8) Uani d . 1 . . Cl
N1 0.4294(5) 0.2408(3) 0.2722(4) 0.0501(11) Uani d . 1 . . N
C4 0.4890(7) 0.1824(4) 0.3404(6) 0.0543(14) Uani d . 1 . . C
H4 0.5023 0.1913 0.4098 0.065 Uiso calc R 1 . . H
C5 0.5319(7) 0.1086(5) 0.3105(6) 0.0609(16) Uani d . 1 . . C
C6 0.5084(9) 0.0941(5) 0.2051(7) 0.0687(19) Uani d . 1 . . C
H6 0.5354 0.0441 0.1828 0.082 Uiso calc R 1 . . H
C7 0.4458(8) 0.1549(6) 0.1381(6) 0.071(2) Uani d . 1 . . C
H7 0.4278 0.1461 0.068 0.085 Uiso calc R 1 . . H
C8 0.4082(7) 0.2282(5) 0.1691(6) 0.0595(16) Uani d . 1 . . C
H8 0.3679 0.2703 0.1211 0.071 Uiso calc R 1 . . H
C9 0.3845(9) 0.3186(5) 0.3067(8) 0.070(2) Uani d . 1 . . C
H9A 0.3429 0.3547 0.2483 0.104 Uiso calc R 1 . . H
H9B 0.4575 0.348 0.3548 0.104 Uiso calc R 1 . . H
H9C 0.3236 0.3043 0.3396 0.104 Uiso calc R 1 . . H
Cl2 0.9728(3) 0.04589(18) 0.6050(2) 0.0954(8) Uani d . 1 . . Cl
N2 1.1564(6) 0.2580(4) 0.7149(5) 0.0635(14) Uani d . 1 . . N
C10 1.0677(8) 0.2004(5) 0.6613(5) 0.0607(16) Uani d . 1 . . C
H10 0.9909 0.2187 0.6108 0.073 Uiso calc R 1 . . H
C11 1.0883(8) 0.1172(5) 0.6796(6) 0.0628(17) Uani d . 1 . . C
C12 1.1964(12) 0.0887(6) 0.7548(7) 0.081(3) Uani d . 1 . . C
H12 1.2085 0.0309 0.77 0.097 Uiso calc R 1 . . H
C13 1.2896(10) 0.1483(7) 0.8093(7) 0.082(2) Uani d . 1 . . C
H13 1.3671 0.1306 0.8593 0.098 Uiso calc R 1 . . H
C14 1.2661(9) 0.2323(7) 0.7885(7) 0.077(2) Uani d . 1 . . C
H14 1.3269 0.2724 0.8257 0.093 Uiso calc R 1 . . H
C15 1.1341(11) 0.3509(6) 0.6889(9) 0.096(3) Uani d . 1 . . C
H15A 1.0509 0.3583 0.635 0.144 Uiso calc R 1 . . H
H15B 1.2014 0.3719 0.666 0.144 Uiso calc R 1 . . H
H15C 1.1356 0.3819 0.7491 0.144 Uiso calc R 1 . . H

loop_
_atom_site_aniso_label
_atom_site_aniso_U_11
_atom_site_aniso_U_22
_atom_site_aniso_U_33
_atom_site_aniso_U_12
_atom_site_aniso_U_13
_atom_site_aniso_U_23
I1 0.0508(3) 0.0582(3) 0.0783(3) -0.00331(17) 0.0264(2) 0.01603(19)
I2 0.0560(3) 0.0768(3) 0.0532(3) -0.0005(2) 0.0182(2) 0.00351(18)
Br1 0.0472(3) 0.0469(3) 0.0578(4) -0.0056(2) 0.0173(3) -0.0047(2)
Br2 0.0407(3) 0.0468(3) 0.0499(3) -0.0087(2) 0.0160(2) -0.0082(2)
O1 0.081(4) 0.057(3) 0.052(2) -0.006(2) 0.030(2) -0.0015(19)
C1 0.041(3) 0.047(3) 0.048(3) -0.002(2) 0.024(2) -0.006(2)
C2 0.035(2) 0.046(3) 0.055(3) -0.003(2) 0.022(2) -0.006(2)
C3 0.035(2) 0.048(3) 0.053(3) 0.001(2) 0.023(2) -0.006(2)
Cl1 0.0935(16) 0.0721(13) 0.1074(18) 0.0210(12) 0.0092(14) 0.0180(12)
N1 0.044(3) 0.047(3) 0.062(3) -0.005(2) 0.022(2) 0.005(2)
C4 0.050(3) 0.056(3) 0.057(3) -0.005(3) 0.019(3) 0.002(3)
C5 0.046(3) 0.059(4) 0.073(4) -0.001(3) 0.014(3) 0.003(3)
C6 0.063(4) 0.067(4) 0.086(5) 0.001(3) 0.038(4) -0.011(4)
C7 0.069(4) 0.090(6) 0.058(4) -0.008(4) 0.029(3) -0.010(4)
C8 0.048(3) 0.069(4) 0.062(4) -0.009(3) 0.019(3) 0.011(3)
C9 0.073(5) 0.064(4) 0.082(5) 0.012(4) 0.040(4) 0.005(4)
Cl2 0.126(2) 0.0854(14) 0.0822(13) -0.0344(15) 0.0467(14) -0.0193(11)
N2 0.064(3) 0.067(4) 0.054(3) 0.003(3) 0.014(3) -0.005(3)
C10 0.061(4) 0.074(4) 0.045(3) 0.003(3) 0.017(3) -0.001(3)
C11 0.077(5) 0.068(4) 0.055(3) -0.009(4) 0.037(3) -0.006(3)
C12 0.112(8) 0.069(5) 0.072(5) 0.022(5) 0.044(5) 0.014(4)
C13 0.079(5) 0.088(6) 0.069(5) 0.019(5) 0.015(4) 0.014(4)
C14 0.067(5) 0.092(6) 0.060(4) 0.000(4) 0.006(4) -0.002(4)
C15 0.094(7) 0.066(5) 0.097(7) 0.004(5) -0.004(6) 0.008(5)

loop_
_atom_type_symbol
_atom_type_description
_atom_type_scat_dispersion_real
_atom_type_scat_dispersion_imag
_atom_type_scat_source
C C 0.0181 0.0091 'International Tables Vol C Tables 4.2.6.8 and 6.1.1.4'
H H 0 0 'International Tables Vol C Tables 4.2.6.8 and 6.1.1.4'
Br Br -0.6763 1.2805 'International Tables Vol C Tables 4.2.6.8 and 6.1.1.4'
Cl Cl 0.3639 0.7018 'International Tables Vol C Tables 4.2.6.8 and 6.1.1.4'
I I -0.3257 6.8362 'International Tables Vol C Tables 4.2.6.8 and 6.1.1.4'
N N 0.0311 0.018 'International Tables Vol C Tables 4.2.6.8 and 6.1.1.4'
O O 0.0492 0.0322 'International Tables Vol C Tables 4.2.6.8 and 6.1.1.4'

loop_
_geom_angle_atom_site_label_1
_geom_angle_atom_site_label_2
_geom_angle_atom_site_label_3
_geom_angle
_geom_angle_site_symmetry_1
_geom_angle_site_symmetry_3
_geom_angle_publ_flag
O1 C1 C2 121.6(6) . . ?
O1 C1 C3 120.4(5) . 3_775 ?
C2 C1 C3 117.9(5) . 3_775 ?
C3 C2 C1 121.4(5) . . ?
C3 C2 Br1 124.1(5) . . ?
C1 C2 Br1 114.5(4) . . ?
C2 C3 C1 120.7(5) . 3_775 ?
C2 C3 Br2 124.7(5) . . ?
C1 C3 Br2 114.6(4) 3_775 . ?
C4 N1 C8 120.3(6) . . ?
C4 N1 C9 119.3(6) . . ?
C8 N1 C9 120.5(6) . . ?
N1 C4 C5 120.7(7) . . ?
N1 C4 H4 119.6 . . ?
C5 C4 H4 119.6 . . ?
C4 C5 C6 119.6(7) . . ?
C4 C5 Cl1 120.4(6) . . ?
C6 C5 Cl1 120.0(6) . . ?
C7 C6 C5 117.6(8) . . ?
C7 C6 H6 121.2 . . ?
C5 C6 H6 121.2 . . ?
C6 C7 C8 122.0(8) . . ?
C6 C7 H7 119 . . ?
C8 C7 H7 119 . . ?
C7 C8 N1 119.8(7) . . ?
C7 C8 H8 120.1 . . ?
N1 C8 H8 120.1 . . ?
N1 C9 H9A 109.5 . . ?
N1 C9 H9B 109.5 . . ?
H9A C9 H9B 109.5 . . ?
N1 C9 H9C 109.5 . . ?
H9A C9 H9C 109.5 . . ?
H9B C9 H9C 109.5 . . ?
C14 N2 C10 120.0(8) . . ?
C14 N2 C15 120.2(8) . . ?
C10 N2 C15 119.7(7) . . ?
C11 C10 N2 120.8(7) . . ?
C11 C10 H10 119.6 . . ?
N2 C10 H10 119.6 . . ?
C10 C11 C12 121.0(8) . . ?
C10 C11 Cl2 118.7(7) . . ?
C12 C11 Cl2 120.3(7) . . ?
C11 C12 C13 118.2(8) . . ?
C11 C12 H12 120.9 . . ?
C13 C12 H12 120.9 . . ?
C14 C13 C12 119.3(8) . . ?
C14 C13 H13 120.3 . . ?
C12 C13 H13 120.3 . . ?
N2 C14 C13 120.6(9) . . ?
N2 C14 H14 119.7 . . ?
C13 C14 H14 119.7 . . ?
N2 C15 H15A 109.5 . . ?
N2 C15 H15B 109.5 . . ?
H15A C15 H15B 109.5 . . ?
N2 C15 H15C 109.5 . . ?
H15A C15 H15C 109.5 . . ?
H15B C15 H15C 109.5 . . ?

loop_
_geom_bond_atom_site_label_1
_geom_bond_atom_site_label_2
_geom_bond_site_symmetry_2
_geom_bond_distance
_geom_bond_publ_flag
Br1 C2 . 1.923(6) ?
Br2 C3 . 1.955(6) ?
O1 C1 . 1.225(8) ?
C1 C2 . 1.482(8) ?
C1 C3 3_775 1.491(8) ?
C2 C3 . 1.329(9) ?
C3 C1 3_775 1.491(8) ?
Cl1 C5 . 1.731(8) ?
N1 C4 . 1.313(9) ?
N1 C8 . 1.377(9) ?
N1 C9 . 1.459(9) ?
C4 C5 . 1.368(11) ?
C4 H4 . 0.93 ?
C5 C6 . 1.409(13) ?
C6 C7 . 1.339(13) ?
C6 H6 . 0.93 ?
C7 C8 . 1.343(13) ?
C7 H7 . 0.93 ?
C8 H8 . 0.93 ?
C9 H9A . 0.96 ?
C9 H9B . 0.96 ?
C9 H9C . 0.96 ?
Cl2 C11 . 1.732(8) ?
N2 C14 . 1.335(11) ?
N2 C10 . 1.344(10) ?
N2 C15 . 1.502(12) ?
C10 C11 . 1.333(11) ?
C10 H10 . 0.93 ?
C11 C12 . 1.350(14) ?
C12 C13 . 1.394(16) ?
C12 H12 . 0.93 ?
C13 C14 . 1.354(15) ?
C13 H13 . 0.93 ?
C14 H14 . 0.93 ?
C15 H15A . 0.96 ?
C15 H15B . 0.96 ?
C15 H15C . 0.96 ?

loop_
_geom_torsion_atom_site_label_1
_geom_torsion_atom_site_label_2
_geom_torsion_atom_site_label_3
_geom_torsion_atom_site_label_4
_geom_torsion
_geom_torsion_site_symmetry_1
_geom_torsion_site_symmetry_2
_geom_torsion_site_symmetry_3
_geom_torsion_site_symmetry_4
_geom_torsion_publ_flag
O1 C1 C2 C3 -177.3(6) . . . . ?
C3 C1 C2 C3 1.2(8) 3_775 . . . ?
O1 C1 C2 Br1 3.0(7) . . . . ?
C3 C1 C2 Br1 -178.6(4) 3_775 . . . ?
C1 C2 C3 C1 -1.2(9) . . . 3_775 ?
Br1 C2 C3 C1 178.5(4) . . . 3_775 ?
C1 C2 C3 Br2 176.1(4) . . . . ?
Br1 C2 C3 Br2 -4.1(7) . . . . ?
C8 N1 C4 C5 0.5(10) . . . . ?
C9 N1 C4 C5 179.8(7) . . . . ?
N1 C4 C5 C6 -1.9(11) . . . . ?
N1 C4 C5 Cl1 -179.8(5) . . . . ?
C4 C5 C6 C7 1.0(12) . . . . ?
Cl1 C5 C6 C7 179.0(7) . . . . ?
C5 C6 C7 C8 1.2(13) . . . . ?
C6 C7 C8 N1 -2.6(12) . . . . ?
C4 N1 C8 C7 1.7(10) . . . . ?
C9 N1 C8 C7 -177.5(7) . . . . ?
C14 N2 C10 C11 -0.9(12) . . . . ?
C15 N2 C10 C11 176.7(9) . . . . ?
N2 C10 C11 C12 2.5(12) . . . . ?
N2 C10 C11 Cl2 -177.9(6) . . . . ?
C10 C11 C12 C13 -3.5(13) . . . . ?
Cl2 C11 C12 C13 176.8(7) . . . . ?
C11 C12 C13 C14 3.1(15) . . . . ?
C10 N2 C14 C13 0.5(14) . . . . ?
C15 N2 C14 C13 -177.1(10) . . . . ?
C12 C13 C14 N2 -1.6(15) . . . . ?
